data_4089179
loop_
_publ_author_name
'Takano, Shotaro'
'Kochi, Takuya'
'Kakiuchi, Fumitoshi'

_publ_section_title
;
 Synthesis and Reactivity of Phosphine-Quinolinolato Rhodium Complexes:
 Intermediacy of Vinylidene and (Amino)carbene Complexes in the Catalytic
 Hydroamination of Terminal Alkynes
;
_journal_issue 24
_journal_name_full Organometallics
_journal_page_first 4112
_journal_paper_doi 10.1021/acs.organomet.6b00853
_journal_volume 35
_journal_year 2016
_chemical_formula_sum 'C55 H53 N2 O2 P2 Rh2'
_chemical_formula_weight 1041.75
_space_group_crystal_system monoclinic
_space_group_IT_number 14
_space_group_name_Hall '-P 2ybc'
_space_group_name_H-M_alt 'P 1 21/c 1'
_symmetry_cell_setting monoclinic
_symmetry_space_group_name_H-M 'P 1 21/c 1'
_atom_sites_solution_hydrogens geom
_audit_creation_method SHELXL-2013
_cell_angle_alpha 90
_cell_angle_beta 109.4450(12)
_cell_angle_gamma 90
_cell_formula_units_Z 4
_cell_length_a 13.3742(6)
_cell_length_b 23.9873(8)
_cell_length_c 14.8366(5)
_cell_measurement_reflns_used 48310
_cell_measurement_temperature 93
_cell_measurement_theta_max 27.54
_cell_measurement_theta_min 3.02
_cell_volume 4488.3(3)
_computing_molecular_graphics 'Yadokari-XG 2009 (Wakita Nemoto et al., 2009)'
_computing_publication_material 'Yadokari-XG 2009 (Wakita,Nemoto et al., 2009)'
_computing_structure_refinement 'SHELXL-2013 (Sheldrick, 2013)'
_diffrn_ambient_temperature 93(2)
_diffrn_measured_fraction_theta_full 0.969
_diffrn_measured_fraction_theta_max 0.996
_diffrn_measurement_device_type 'Rigaku R-AXIS RAPID'
_diffrn_radiation_monochromator graphite
_diffrn_radiation_source 'fine-focus sealed tube'
_diffrn_radiation_type MoK\a
_diffrn_radiation_wavelength 0.71075
_diffrn_reflns_av_R_equivalents 0.0361
_diffrn_reflns_av_unetI/netI 0.0218
_diffrn_reflns_Laue_measured_fraction_full 0.969
_diffrn_reflns_Laue_measured_fraction_max 0.996
_diffrn_reflns_limit_h_max 15
_diffrn_reflns_limit_h_min -15
_diffrn_reflns_limit_k_max 28
_diffrn_reflns_limit_k_min -28
_diffrn_reflns_limit_l_max 16
_diffrn_reflns_limit_l_min -17
_diffrn_reflns_number 55705
_diffrn_reflns_point_group_measured_fraction_full 0.969
_diffrn_reflns_point_group_measured_fraction_max 0.996
_diffrn_reflns_theta_full 25.242
_diffrn_reflns_theta_max 24.997
_diffrn_reflns_theta_min 3.017
_exptl_absorpt_coefficient_mu 0.853
_exptl_absorpt_correction_T_max 1.0000
_exptl_absorpt_correction_T_min 0.8507
_exptl_absorpt_correction_type multi-scan
_exptl_absorpt_process_details
;
Higashi, T. (1995). Program for Absorption Correction.
Rigaku Corporation, Tokyo, Japan
;
_exptl_crystal_colour red
_exptl_crystal_density_diffrn 1.542
_exptl_crystal_description block
_exptl_crystal_F_000 2132
_exptl_crystal_size_max 0.600
_exptl_crystal_size_mid 0.100
_exptl_crystal_size_min 0.100
_refine_diff_density_max 0.730
_refine_diff_density_min -1.577
_refine_diff_density_rms 0.095
_refine_ls_extinction_method none
_refine_ls_goodness_of_fit_ref 1.069
_refine_ls_hydrogen_treatment constr
_refine_ls_matrix_type full
_refine_ls_number_parameters 569
_refine_ls_number_reflns 7871
_refine_ls_number_restraints 0
_refine_ls_restrained_S_all 1.069
_refine_ls_R_factor_all 0.0402
_refine_ls_R_factor_gt 0.0350
_refine_ls_shift/su_max 0.000
_refine_ls_shift/su_mean 0.000
_refine_ls_structure_factor_coef Fsqd
_refine_ls_weighting_details 'w=1/[\s^2^(Fo^2^)+(0.0405P)^2^+10.5804P] where P=(Fo^2^+2Fc^2^)/3'
_refine_ls_weighting_scheme calc
_refine_ls_wR_factor_gt 0.0876
_refine_ls_wR_factor_ref 0.0911
_reflns_Friedel_coverage 0.000
_reflns_number_gt 7100
_reflns_number_total 7871
_reflns_threshold_expression 'I > 2\s(I)'
_cod_data_source_file om6b00853_si_001.cif
_cod_data_source_block 2
_cod_original_sg_symbol_H-M 'P 21/c'
_cod_database_code 4089179
_shelx_space_group_comment
;
The symmetry employed for this shelxl refinement is uniquely defined
by the following loop, which should always be used as a source of
symmetry information in preference to the above space-group names.
They are only intended as comments.
;
_shelx_estimated_absorpt_t_min 0.629
_shelx_estimated_absorpt_t_max 0.920
_shelxl_version_number 2013-3

loop_
_space_group_symop_operation_xyz
'x, y, z'
'-x, y+1/2, -z+1/2'
'-x, -y, -z'
'x, -y-1/2, z-1/2'

loop_
_atom_site_label
_atom_site_type_symbol
_atom_site_fract_x
_atom_site_fract_y
_atom_site_fract_z
_atom_site_U_iso_or_equiv
_atom_site_adp_type
_atom_site_occupancy
_atom_site_site_symmetry_order
_atom_site_calc_flag
_atom_site_refinement_flags_posn
_atom_site_refinement_flags_adp
Rh1 Rh 0.06435(2) 0.01260(2) 0.76274(2) 0.01520(8) Uani 1 1 d . .
O1 O 0.18318(17) 0.07286(9) 0.78552(16) 0.0201(5) Uani 1 1 d . .
C1 C 0.1452(3) 0.12333(13) 0.7856(2) 0.0194(7) Uani 1 1 d . .
C2 C 0.2069(3) 0.17144(14) 0.8044(2) 0.0254(7) Uani 1 1 d . .
H1 H 0.2815 0.1687 0.8188 0.030 Uiso 1 1 calc R U
C3 C 0.1600(3) 0.22387(14) 0.8022(3) 0.0304(8) Uani 1 1 d . .
H2 H 0.2038 0.2561 0.8145 0.036 Uiso 1 1 calc R U
C4 C 0.0530(3) 0.23019(14) 0.7828(3) 0.0313(8) Uani 1 1 d . .
H3 H 0.0236 0.2664 0.7812 0.038 Uiso 1 1 calc R U
C5 C -0.0135(3) 0.18307(14) 0.7653(2) 0.0243(7) Uani 1 1 d . .
C6 C -0.1241(3) 0.18312(15) 0.7470(2) 0.0270(8) Uani 1 1 d . .
H4 H -0.1599 0.2176 0.7448 0.032 Uiso 1 1 calc R U
C7 C -0.1805(3) 0.13467(15) 0.7323(2) 0.0250(7) Uani 1 1 d . .
H5 H -0.2549 0.1355 0.7201 0.030 Uiso 1 1 calc R U
C8 C -0.1281(3) 0.08317(14) 0.7354(2) 0.0202(7) Uani 1 1 d . .
N1 N -0.0241(2) 0.08216(11) 0.75236(18) 0.0180(6) Uani 1 1 d . .
C9 C 0.0338(3) 0.13026(13) 0.7668(2) 0.0190(7) Uani 1 1 d . .
C10 C -0.1832(3) 0.02787(14) 0.7205(2) 0.0230(7) Uani 1 1 d . .
H6 H -0.2371 0.0267 0.6558 0.028 Uiso 1 1 calc R U
H7 H -0.2201 0.0231 0.7678 0.028 Uiso 1 1 calc R U
P1 P -0.08614(6) -0.03059(3) 0.73342(6) 0.01749(18) Uani 1 1 d . .
C11 C -0.1077(2) -0.07583(14) 0.8245(2) 0.0180(6) Uani 1 1 d . .
C12 C -0.1213(3) -0.05245(14) 0.9061(2) 0.0227(7) Uani 1 1 d . .
H8 H -0.1287 -0.0132 0.9098 0.027 Uiso 1 1 calc R U
C13 C -0.1239(3) -0.08575(15) 0.9816(2) 0.0267(8) Uani 1 1 d . .
H9 H -0.1340 -0.0693 1.0362 0.032 Uiso 1 1 calc R U
C14 C -0.1117(3) -0.14303(15) 0.9780(2) 0.0263(8) Uani 1 1 d . .
H10 H -0.1140 -0.1658 1.0296 0.032 Uiso 1 1 calc R U
C15 C -0.0963(3) -0.16675(15) 0.8983(2) 0.0245(7) Uani 1 1 d . .
H11 H -0.0870 -0.2059 0.8957 0.029 Uiso 1 1 calc R U
C16 C -0.0945(3) -0.13331(14) 0.8222(2) 0.0214(7) Uani 1 1 d . .
H12 H -0.0841 -0.1500 0.7679 0.026 Uiso 1 1 calc R U
C17 C -0.1424(3) -0.06759(14) 0.6197(2) 0.0218(7) Uani 1 1 d . .
C18 C -0.2213(3) -0.10800(16) 0.6006(3) 0.0312(8) Uani 1 1 d . .
H13 H -0.2492 -0.1189 0.6490 0.037 Uiso 1 1 calc R U
C19 C -0.2595(3) -0.13253(18) 0.5104(3) 0.0391(10) Uani 1 1 d . .
H14 H -0.3120 -0.1609 0.4980 0.047 Uiso 1 1 calc R U
C20 C -0.2211(3) -0.11572(18) 0.4387(3) 0.0388(10) Uani 1 1 d . .
H15 H -0.2478 -0.1324 0.3772 0.047 Uiso 1 1 calc R U
C21 C -0.1444(3) -0.07491(17) 0.4559(3) 0.0332(9) Uani 1 1 d . .
H16 H -0.1191 -0.0630 0.4064 0.040 Uiso 1 1 calc R U
C22 C -0.1043(3) -0.05130(15) 0.5466(2) 0.0258(7) Uani 1 1 d . .
H17 H -0.0504 -0.0238 0.5590 0.031 Uiso 1 1 calc R U
P2 P 0.17052(6) -0.06075(3) 0.77695(6) 0.01603(17) Uani 1 1 d . .
C23 C 0.1747(2) -0.11061(13) 0.8709(2) 0.0170(6) Uani 1 1 d . .
C24 C 0.1486(2) -0.08953(14) 0.9482(2) 0.0207(7) Uani 1 1 d . .
H18 H 0.1236 -0.0523 0.9463 0.025 Uiso 1 1 calc R U
C25 C 0.1589(3) -0.12251(15) 1.0274(2) 0.0266(8) Uani 1 1 d . .
H19 H 0.1423 -0.1076 1.0801 0.032 Uiso 1 1 calc R U
C26 C 0.1933(3) -0.17691(16) 1.0302(3) 0.0317(8) Uani 1 1 d . .
H20 H 0.1995 -0.1996 1.0843 0.038 Uiso 1 1 calc R U
C27 C 0.2187(3) -0.19843(15) 0.9541(3) 0.0318(8) Uani 1 1 d . .
H21 H 0.2422 -0.2359 0.9560 0.038 Uiso 1 1 calc R U
C28 C 0.2101(3) -0.16552(14) 0.8751(3) 0.0243(7) Uani 1 1 d . .
H22 H 0.2285 -0.1805 0.8234 0.029 Uiso 1 1 calc R U
C29 C 0.1464(3) -0.10184(13) 0.6682(2) 0.0202(7) Uani 1 1 d . .
C30 C 0.0830(3) -0.14912(15) 0.6511(3) 0.0285(8) Uani 1 1 d . .
H23 H 0.0555 -0.1619 0.6987 0.034 Uiso 1 1 calc R U
C31 C 0.0593(3) -0.17791(17) 0.5655(3) 0.0362(9) Uani 1 1 d . .
H24 H 0.0165 -0.2105 0.5551 0.043 Uiso 1 1 calc R U
C32 C 0.0980(4) -0.15919(18) 0.4955(3) 0.0424(11) Uani 1 1 d . .
H25 H 0.0821 -0.1789 0.4369 0.051 Uiso 1 1 calc R U
C33 C 0.1594(4) -0.11217(19) 0.5107(3) 0.0445(11) Uani 1 1 d . .
H26 H 0.1854 -0.0993 0.4621 0.053 Uiso 1 1 calc R U
C34 C 0.1840(3) -0.08299(16) 0.5967(3) 0.0332(9) Uani 1 1 d . .
H27 H 0.2264 -0.0503 0.6065 0.040 Uiso 1 1 calc R U
C35 C 0.3144(3) -0.04142(14) 0.8080(2) 0.0222(7) Uani 1 1 d . .
H28 H 0.3516 -0.0698 0.7826 0.027 Uiso 1 1 calc R U
H29 H 0.3207 -0.0050 0.7789 0.027 Uiso 1 1 calc R U
Rh2 Rh 0.48177(2) -0.15886(2) 0.92641(3) 0.03464(10) Uani 1 1 d . .
O2 O 0.5212(2) -0.16859(11) 1.0697(2) 0.0421(7) Uani 1 1 d . .
C36 C 0.4996(3) -0.12578(17) 1.1157(3) 0.0354(9) Uani 1 1 d . .
C37 C 0.5289(3) -0.1241(2) 1.2148(3) 0.0432(11) Uani 1 1 d . .
H30 H 0.5658 -0.1549 1.2511 0.052 Uiso 1 1 calc R U
C38 C 0.5055(3) -0.0786(2) 1.2619(3) 0.0449(11) Uani 1 1 d . .
H31 H 0.5265 -0.0790 1.3297 0.054 Uiso 1 1 calc R U
C39 C 0.4527(3) -0.03318(19) 1.2129(3) 0.0375(9) Uani 1 1 d . .
H32 H 0.4365 -0.0025 1.2461 0.045 Uiso 1 1 calc R U
C40 C 0.4226(3) -0.03263(16) 1.1115(3) 0.0278(8) Uani 1 1 d . .
C41 C 0.3712(3) 0.01336(15) 1.0555(3) 0.0267(8) Uani 1 1 d . .
H33 H 0.3570 0.0460 1.0854 0.032 Uiso 1 1 calc R U
C42 C 0.3424(3) 0.01057(14) 0.9589(3) 0.0233(7) Uani 1 1 d . .
H34 H 0.3079 0.0414 0.9212 0.028 Uiso 1 1 calc R U
C43 C 0.3634(2) -0.03797(14) 0.9139(2) 0.0209(7) Uani 1 1 d . .
N2 N 0.4167(2) -0.08137(11) 0.9637(2) 0.0242(6) Uani 1 1 d . .
C44 C 0.4452(3) -0.07847(15) 1.0630(3) 0.0258(8) Uani 1 1 d . .
C45 C 0.4120(3) -0.16903(17) 0.7752(3) 0.0394(10) Uani 1 1 d . .
H35 H 0.3466 -0.1462 0.7459 0.047 Uiso 1 1 calc R U
C46 C 0.5064(3) -0.13870(17) 0.7967(3) 0.0382(10) Uani 1 1 d . .
H36 H 0.4961 -0.0983 0.7792 0.046 Uiso 1 1 calc R U
C47 C 0.6112(3) -0.16237(18) 0.7959(4) 0.0485(12) Uani 1 1 d . .
H37 H 0.6688 -0.1360 0.8286 0.058 Uiso 1 1 calc R U
H38 H 0.6093 -0.1661 0.7289 0.058 Uiso 1 1 calc R U
C48 C 0.6354(3) -0.21875(19) 0.8446(4) 0.0593(15) Uani 1 1 d . .
H39 H 0.7130 -0.2250 0.8680 0.071 Uiso 1 1 calc R U
H40 H 0.6023 -0.2485 0.7979 0.071 Uiso 1 1 calc R U
C49 C 0.5936(3) -0.22178(17) 0.9278(4) 0.0495(12) Uani 1 1 d . .
H41 H 0.6499 -0.2271 0.9914 0.059 Uiso 1 1 calc R U
C50 C 0.4957(3) -0.24584(16) 0.9211(4) 0.0530(13) Uani 1 1 d . .
H42 H 0.4955 -0.2653 0.9806 0.064 Uiso 1 1 calc R U
C51 C 0.4168(4) -0.26865(18) 0.8313(4) 0.0565(14) Uani 1 1 d . .
H43 H 0.3482 -0.2745 0.8417 0.068 Uiso 1 1 calc R U
H44 H 0.4419 -0.3054 0.8170 0.068 Uiso 1 1 calc R U
C52 C 0.3997(4) -0.23016(19) 0.7455(4) 0.0548(14) Uani 1 1 d . .
H45 H 0.4517 -0.2395 0.7134 0.066 Uiso 1 1 calc R U
H46 H 0.3277 -0.2363 0.6991 0.066 Uiso 1 1 calc R U
C53 C 0.4397(6) -0.1218(4) 1.5254(6) 0.113(3) Uani 1 1 d . .
H47 H 0.3826 -0.1235 1.4636 0.170 Uiso 1 1 calc R U
H48 H 0.4192 -0.1430 1.5729 0.170 Uiso 1 1 calc R U
H49 H 0.5045 -0.1378 1.5192 0.170 Uiso 1 1 calc R U
C54 C 0.4586(9) -0.0647(3) 1.5556(6) 0.120(3) Uani 1 1 d . .
H50 H 0.5054 -0.0646 1.6232 0.145 Uiso 1 1 calc R U
H51 H 0.3900 -0.0483 1.5538 0.145 Uiso 1 1 calc R U
C55 C 0.5056(9) -0.0273(3) 1.5025(7) 0.128(4) Uani 1 1 d . .
H52 H 0.5829 -0.0344 1.5275 0.153 Uiso 1 1 calc R U
H53 H 0.4807 -0.0409 1.4357 0.153 Uiso 1 1 calc R U

loop_
_atom_site_aniso_label
_atom_site_aniso_U_11
_atom_site_aniso_U_22
_atom_site_aniso_U_33
_atom_site_aniso_U_23
_atom_site_aniso_U_13
_atom_site_aniso_U_12
Rh1 0.01540(13) 0.01324(13) 0.01741(13) -0.00027(10) 0.00608(10) -0.00013(9)
O1 0.0196(12) 0.0151(11) 0.0253(12) 0.0011(9) 0.0074(9) 0.0004(9)
C1 0.0260(18) 0.0176(16) 0.0141(15) 0.0028(13) 0.0061(13) 0.0013(13)
C2 0.0277(19) 0.0220(17) 0.0264(18) 0.0030(14) 0.0090(15) -0.0020(14)
C3 0.041(2) 0.0144(17) 0.039(2) 0.0017(15) 0.0170(17) -0.0056(15)
C4 0.046(2) 0.0129(16) 0.040(2) 0.0047(15) 0.0201(18) 0.0043(15)
C5 0.0315(19) 0.0211(17) 0.0217(17) 0.0052(14) 0.0108(14) 0.0074(14)
C6 0.035(2) 0.0222(18) 0.0264(18) 0.0069(15) 0.0133(16) 0.0114(15)
C7 0.0257(18) 0.0289(19) 0.0209(17) 0.0069(15) 0.0083(14) 0.0097(15)
C8 0.0228(17) 0.0238(17) 0.0145(15) 0.0042(13) 0.0068(13) 0.0057(13)
N1 0.0214(14) 0.0190(14) 0.0128(12) 0.0022(11) 0.0045(11) 0.0017(11)
C9 0.0260(18) 0.0179(16) 0.0130(15) 0.0021(13) 0.0063(13) 0.0008(13)
C10 0.0196(17) 0.0254(18) 0.0242(17) 0.0006(14) 0.0077(14) 0.0019(14)
P1 0.0170(4) 0.0182(4) 0.0178(4) -0.0014(3) 0.0065(3) -0.0011(3)
C11 0.0134(15) 0.0236(17) 0.0174(15) -0.0006(13) 0.0059(12) -0.0028(12)
C12 0.0218(17) 0.0233(17) 0.0232(17) -0.0042(14) 0.0078(14) 0.0006(14)
C13 0.0250(18) 0.036(2) 0.0207(17) -0.0023(15) 0.0102(14) 0.0013(15)
C14 0.0228(18) 0.033(2) 0.0237(18) 0.0055(15) 0.0086(14) -0.0012(15)
C15 0.0225(18) 0.0227(17) 0.0290(18) 0.0021(15) 0.0093(15) -0.0019(14)
C16 0.0191(17) 0.0240(17) 0.0234(17) -0.0039(14) 0.0099(13) -0.0039(13)
C17 0.0199(17) 0.0249(17) 0.0193(16) -0.0016(14) 0.0047(13) 0.0012(13)
C18 0.029(2) 0.038(2) 0.0258(19) -0.0069(16) 0.0091(15) -0.0093(16)
C19 0.035(2) 0.045(2) 0.033(2) -0.0164(19) 0.0063(17) -0.0147(18)
C20 0.038(2) 0.051(3) 0.0227(19) -0.0138(18) 0.0030(17) 0.0034(19)
C21 0.036(2) 0.043(2) 0.0205(18) 0.0003(16) 0.0091(16) 0.0042(18)
C22 0.0266(19) 0.0279(18) 0.0221(17) 0.0018(15) 0.0073(14) 0.0012(15)
P2 0.0165(4) 0.0140(4) 0.0190(4) -0.0007(3) 0.0078(3) -0.0007(3)
C23 0.0143(15) 0.0171(16) 0.0191(16) 0.0011(13) 0.0051(12) -0.0019(12)
C24 0.0172(16) 0.0209(17) 0.0226(17) -0.0008(14) 0.0048(13) -0.0008(13)
C25 0.0269(19) 0.0321(19) 0.0212(17) 0.0028(15) 0.0085(14) -0.0004(15)
C26 0.033(2) 0.033(2) 0.0283(19) 0.0111(16) 0.0091(16) 0.0025(16)
C27 0.034(2) 0.0212(18) 0.042(2) 0.0093(16) 0.0150(17) 0.0051(15)
C28 0.0255(18) 0.0196(17) 0.0293(18) -0.0011(15) 0.0112(15) 0.0005(14)
C29 0.0224(17) 0.0198(16) 0.0184(16) -0.0011(13) 0.0069(13) 0.0062(13)
C30 0.035(2) 0.0262(19) 0.0256(18) -0.0068(15) 0.0114(16) -0.0038(15)
C31 0.044(2) 0.030(2) 0.030(2) -0.0098(17) 0.0070(17) 0.0013(17)
C32 0.059(3) 0.041(2) 0.024(2) -0.0067(18) 0.0096(19) 0.015(2)
C33 0.066(3) 0.048(3) 0.023(2) 0.0033(19) 0.021(2) 0.006(2)
C34 0.045(2) 0.033(2) 0.0246(19) 0.0059(16) 0.0154(17) 0.0003(17)
C35 0.0162(16) 0.0208(17) 0.0321(18) -0.0009(14) 0.0115(14) -0.0003(13)
Rh2 0.02050(16) 0.02259(16) 0.0583(2) -0.00226(14) 0.00978(14) 0.00148(11)
O2 0.0318(15) 0.0271(15) 0.0608(19) 0.0114(14) 0.0068(14) 0.0050(12)
C36 0.0193(18) 0.036(2) 0.048(2) 0.0168(19) 0.0076(17) -0.0049(16)
C37 0.027(2) 0.053(3) 0.046(2) 0.029(2) 0.0087(18) 0.0000(19)
C38 0.029(2) 0.071(3) 0.033(2) 0.019(2) 0.0088(18) -0.003(2)
C39 0.025(2) 0.053(3) 0.035(2) 0.0024(19) 0.0112(17) -0.0068(18)
C40 0.0170(17) 0.034(2) 0.0314(19) 0.0030(16) 0.0070(15) -0.0081(14)
C41 0.0174(17) 0.0274(19) 0.0330(19) -0.0044(16) 0.0055(14) -0.0057(14)
C42 0.0161(16) 0.0194(17) 0.0315(19) 0.0037(14) 0.0041(14) -0.0023(13)
C43 0.0122(15) 0.0206(17) 0.0298(18) 0.0014(14) 0.0067(13) -0.0041(13)
N2 0.0139(14) 0.0196(14) 0.0369(17) 0.0039(13) 0.0055(12) -0.0032(11)
C44 0.0142(16) 0.0279(19) 0.0332(19) 0.0081(16) 0.0048(14) -0.0052(14)
C45 0.023(2) 0.037(2) 0.057(3) -0.016(2) 0.0118(18) -0.0018(16)
C46 0.028(2) 0.032(2) 0.057(3) -0.0131(19) 0.0178(19) -0.0019(17)
C47 0.029(2) 0.040(2) 0.083(3) -0.022(2) 0.027(2) -0.0054(18)
C48 0.026(2) 0.035(2) 0.118(5) -0.023(3) 0.026(3) -0.0012(18)
C49 0.028(2) 0.024(2) 0.093(4) -0.003(2) 0.016(2) 0.0084(17)
C50 0.036(2) 0.0162(19) 0.106(4) -0.003(2) 0.023(3) 0.0040(17)
C51 0.035(2) 0.029(2) 0.114(4) -0.023(3) 0.035(3) -0.0050(18)
C52 0.030(2) 0.043(3) 0.094(4) -0.035(3) 0.023(2) -0.0086(19)
C53 0.085(5) 0.150(8) 0.103(6) -0.053(6) 0.030(4) 0.005(5)
C54 0.204(10) 0.076(5) 0.113(6) -0.014(5) 0.094(7) -0.013(6)
C55 0.184(10) 0.095(6) 0.147(8) 0.026(6) 0.113(8) 0.042(7)

loop_
_atom_type_symbol
_atom_type_description
_atom_type_scat_dispersion_real
_atom_type_scat_dispersion_imag
_atom_type_scat_source
C C 0.0033 0.0016 'International Tables Vol C Tables 4.2.6.8 and 6.1.1.4'
H H 0.0000 0.0000 'International Tables Vol C Tables 4.2.6.8 and 6.1.1.4'
N N 0.0061 0.0033 'International Tables Vol C Tables 4.2.6.8 and 6.1.1.4'
O O 0.0106 0.0060 'International Tables Vol C Tables 4.2.6.8 and 6.1.1.4'
P P 0.1023 0.0942 'International Tables Vol C Tables 4.2.6.8 and 6.1.1.4'
Rh Rh -1.1178 0.9187 'International Tables Vol C Tables 4.2.6.8 and 6.1.1.4'

loop_
_geom_angle_atom_site_label_1
_geom_angle_atom_site_label_2
_geom_angle_atom_site_label_3
_geom_angle
_geom_angle_site_symmetry_1
N1 Rh1 O1 80.55(10) .
N1 Rh1 P1 84.19(8) .
O1 Rh1 P1 164.71(6) .
N1 Rh1 P2 176.53(8) .
O1 Rh1 P2 96.00(6) .
P1 Rh1 P2 99.26(3) .
C1 O1 Rh1 111.4(2) .
O1 C1 C2 124.1(3) .
O1 C1 C9 119.0(3) .
C2 C1 C9 116.9(3) .
C1 C2 C3 120.6(3) .
C4 C3 C2 122.1(3) .
C3 C4 C5 120.0(3) .
C4 C5 C9 117.8(3) .
C4 C5 C6 126.2(3) .
C9 C5 C6 116.0(3) .
C7 C6 C5 121.2(3) .
C6 C7 C8 119.9(3) .
N1 C8 C7 119.9(3) .
N1 C8 C10 116.4(3) .
C7 C8 C10 123.7(3) .
C8 N1 C9 121.2(3) .
C8 N1 Rh1 125.4(2) .
C9 N1 Rh1 113.5(2) .
N1 C9 C5 121.8(3) .
N1 C9 C1 115.6(3) .
C5 C9 C1 122.6(3) .
C8 C10 P1 110.9(2) .
C11 P1 C17 105.98(15) .
C11 P1 C10 104.19(15) .
C17 P1 C10 102.11(15) .
C11 P1 Rh1 119.87(11) .
C17 P1 Rh1 118.95(11) .
C10 P1 Rh1 103.11(11) .
C16 C11 C12 118.1(3) .
C16 C11 P1 121.2(2) .
C12 C11 P1 119.9(3) .
C13 C12 C11 120.9(3) .
C12 C13 C14 120.3(3) .
C13 C14 C15 119.5(3) .
C14 C15 C16 120.2(3) .
C15 C16 C11 121.0(3) .
C18 C17 C22 119.0(3) .
C18 C17 P1 125.2(3) .
C22 C17 P1 115.8(3) .
C17 C18 C19 120.0(3) .
C20 C19 C18 120.2(4) .
C21 C20 C19 120.4(3) .
C20 C21 C22 119.4(4) .
C21 C22 C17 120.9(3) .
C23 P2 C29 105.85(15) .
C23 P2 C35 101.88(15) .
C29 P2 C35 102.42(15) .
C23 P2 Rh1 116.55(10) .
C29 P2 Rh1 115.06(11) .
C35 P2 Rh1 113.35(11) .
C28 C23 C24 118.6(3) .
C28 C23 P2 125.2(2) .
C24 C23 P2 115.9(2) .
C25 C24 C23 120.5(3) .
C26 C25 C24 120.2(3) .
C25 C26 C27 120.0(3) .
C26 C27 C28 120.3(3) .
C27 C28 C23 120.4(3) .
C30 C29 C34 118.7(3) .
C30 C29 P2 121.3(3) .
C34 C29 P2 119.7(3) .
C31 C30 C29 120.9(4) .
C32 C31 C30 119.9(4) .
C33 C32 C31 119.9(4) .
C32 C33 C34 120.6(4) .
C29 C34 C33 119.9(4) .
C43 C35 P2 109.1(2) .
O2 Rh2 C50 85.94(19) .
O2 Rh2 C46 156.43(14) .
C50 Rh2 C46 98.7(2) .
O2 Rh2 C49 88.35(17) .
C50 Rh2 C49 38.86(17) .
C46 Rh2 C49 81.30(18) .
O2 Rh2 C45 163.37(14) .
C50 Rh2 C45 82.0(2) .
C46 Rh2 C45 38.43(15) .
C49 Rh2 C45 89.39(19) .
O2 Rh2 N2 79.62(11) .
C50 Rh2 N2 153.76(16) .
C46 Rh2 N2 103.33(13) .
C49 Rh2 N2 159.37(15) .
C45 Rh2 N2 106.83(13) .
C36 O2 Rh2 115.4(2) .
O2 C36 C37 122.5(4) .
O2 C36 C44 119.7(4) .
C37 C36 C44 117.8(4) .
C38 C37 C36 121.7(4) .
C39 C38 C37 121.4(4) .
C38 C39 C40 119.0(4) .
C44 C40 C41 117.2(3) .
C44 C40 C39 120.1(4) .
C41 C40 C39 122.6(4) .
C42 C41 C40 119.6(3) .
C41 C42 C43 120.5(3) .
N2 C43 C42 122.1(3) .
N2 C43 C35 120.4(3) .
C42 C43 C35 117.2(3) .
C43 N2 C44 116.9(3) .
C43 N2 Rh2 134.5(2) .
C44 N2 Rh2 108.4(2) .
N2 C44 C40 123.5(3) .
N2 C44 C36 116.6(3) .
C40 C44 C36 120.0(3) .
C46 C45 C52 124.6(4) .
C46 C45 Rh2 69.8(3) .
C52 C45 Rh2 112.4(3) .
C45 C46 C47 124.8(4) .
C45 C46 Rh2 71.7(3) .
C47 C46 Rh2 110.3(3) .
C46 C47 C48 112.4(4) .
C47 C48 C49 110.6(4) .
C50 C49 C48 123.3(5) .
C50 C49 Rh2 69.8(2) .
C48 C49 Rh2 114.1(3) .
C49 C50 C51 125.2(5) .
C49 C50 Rh2 71.4(2) .
C51 C50 Rh2 110.5(3) .
C50 C51 C52 112.7(4) .
C45 C52 C51 111.7(4) .
C53 C54 C55 118.5(7) .
C55 C55 C54 125.3(10) 3_658

loop_
_geom_bond_atom_site_label_1
_geom_bond_atom_site_label_2
_geom_bond_distance
_geom_bond_site_symmetry_2
Rh1 N1 2.021(3) .
Rh1 O1 2.091(2) .
Rh1 P1 2.1751(9) .
Rh1 P2 2.2265(8) .
O1 C1 1.313(4) .
C1 C2 1.392(5) .
C1 C9 1.431(5) .
C2 C3 1.401(5) .
C3 C4 1.371(5) .
C4 C5 1.407(5) .
C5 C9 1.413(5) .
C5 C6 1.413(5) .
C6 C7 1.363(5) .
C7 C8 1.414(5) .
C8 N1 1.328(4) .
C8 C10 1.498(5) .
N1 C9 1.366(4) .
C10 P1 1.877(3) .
P1 C11 1.829(3) .
P1 C17 1.831(3) .
C11 C16 1.392(5) .
C11 C12 1.400(5) .
C12 C13 1.386(5) .
C13 C14 1.387(5) .
C14 C15 1.387(5) .
C15 C16 1.392(5) .
C17 C18 1.391(5) .
C17 C22 1.398(5) .
C18 C19 1.395(5) .
C19 C20 1.386(6) .
C20 C21 1.379(6) .
C21 C22 1.393(5) .
P2 C23 1.824(3) .
P2 C29 1.826(3) .
P2 C35 1.881(3) .
C23 C28 1.394(5) .
C23 C24 1.400(5) .
C24 C25 1.385(5) .
C25 C26 1.380(5) .
C26 C27 1.383(5) .
C27 C28 1.386(5) .
C29 C30 1.388(5) .
C29 C34 1.391(5) .
C30 C31 1.386(5) .
C31 C32 1.381(6) .
C32 C33 1.368(6) .
C33 C34 1.396(6) .
C35 C43 1.489(5) .
Rh2 O2 2.026(3) .
Rh2 C50 2.099(4) .
Rh2 C46 2.114(4) .
Rh2 C49 2.120(4) .
Rh2 C45 2.138(4) .
Rh2 N2 2.200(3) .
O2 C36 1.317(5) .
C36 C37 1.391(6) .
C36 C44 1.432(5) .
C37 C38 1.386(7) .
C38 C39 1.369(6) .
C39 C40 1.422(5) .
C40 C44 1.401(5) .
C40 C41 1.413(5) .
C41 C42 1.357(5) .
C42 C43 1.416(5) .
C43 N2 1.338(4) .
N2 C44 1.395(5) .
C45 C46 1.399(5) .
C45 C52 1.524(6) .
C46 C47 1.516(5) .
C47 C48 1.517(7) .
C48 C49 1.518(7) .
C49 C50 1.403(6) .
C50 C51 1.501(7) .
C51 C52 1.527(8) .
C53 C54 1.438(10) .
C54 C55 1.465(10) .
C55 C55 1.318(15) 3_658

loop_
_geom_torsion_atom_site_label_1
_geom_torsion_atom_site_label_2
_geom_torsion_atom_site_label_3
_geom_torsion_atom_site_label_4
_geom_torsion
_geom_torsion_site_symmetry_4
Rh1 O1 C1 C2 176.3(3) .
Rh1 O1 C1 C9 -2.8(3) .
O1 C1 C2 C3 179.4(3) .
C9 C1 C2 C3 -1.5(5) .
C1 C2 C3 C4 0.7(6) .
C2 C3 C4 C5 0.7(6) .
C3 C4 C5 C9 -1.1(5) .
C3 C4 C5 C6 178.2(3) .
C4 C5 C6 C7 -179.0(3) .
C9 C5 C6 C7 0.4(5) .
C5 C6 C7 C8 0.1(5) .
C6 C7 C8 N1 -0.2(5) .
C6 C7 C8 C10 179.9(3) .
C7 C8 N1 C9 -0.1(4) .
C10 C8 N1 C9 179.8(3) .
C7 C8 N1 Rh1 178.3(2) .
C10 C8 N1 Rh1 -1.7(4) .
C8 N1 C9 C5 0.6(4) .
Rh1 N1 C9 C5 -178.1(2) .
C8 N1 C9 C1 179.1(3) .
Rh1 N1 C9 C1 0.5(3) .
C4 C5 C9 N1 178.7(3) .
C6 C5 C9 N1 -0.7(5) .
C4 C5 C9 C1 0.3(5) .
C6 C5 C9 C1 -179.1(3) .
O1 C1 C9 N1 1.6(4) .
C2 C1 C9 N1 -177.5(3) .
O1 C1 C9 C5 -179.8(3) .
C2 C1 C9 C5 1.0(5) .
N1 C8 C10 P1 1.6(4) .
C7 C8 C10 P1 -178.4(3) .
C8 C10 P1 C11 125.0(2) .
C8 C10 P1 C17 -124.8(2) .
C8 C10 P1 Rh1 -0.9(2) .
C17 P1 C11 C16 40.2(3) .
C10 P1 C11 C16 147.5(3) .
Rh1 P1 C11 C16 -98.0(3) .
C17 P1 C11 C12 -150.0(3) .
C10 P1 C11 C12 -42.7(3) .
Rh1 P1 C11 C12 71.8(3) .
C16 C11 C12 C13 -1.5(5) .
P1 C11 C12 C13 -171.5(3) .
C11 C12 C13 C14 0.8(5) .
C12 C13 C14 C15 0.4(5) .
C13 C14 C15 C16 -0.9(5) .
C14 C15 C16 C11 0.2(5) .
C12 C11 C16 C15 1.0(5) .
P1 C11 C16 C15 170.9(3) .
C11 P1 C17 C18 24.1(4) .
C10 P1 C17 C18 -84.7(3) .
Rh1 P1 C17 C18 162.7(3) .
C11 P1 C17 C22 -158.7(3) .
C10 P1 C17 C22 92.5(3) .
Rh1 P1 C17 C22 -20.1(3) .
C22 C17 C18 C19 1.5(6) .
P1 C17 C18 C19 178.7(3) .
C17 C18 C19 C20 -1.8(6) .
C18 C19 C20 C21 0.4(7) .
C19 C20 C21 C22 1.1(6) .
C20 C21 C22 C17 -1.4(6) .
C18 C17 C22 C21 0.1(5) .
P1 C17 C22 C21 -177.4(3) .
C29 P2 C23 C28 31.4(3) .
C35 P2 C23 C28 -75.4(3) .
Rh1 P2 C23 C28 160.7(3) .
C29 P2 C23 C24 -154.5(2) .
C35 P2 C23 C24 98.7(3) .
Rh1 P2 C23 C24 -25.2(3) .
C28 C23 C24 C25 0.6(5) .
P2 C23 C24 C25 -173.9(3) .
C23 C24 C25 C26 -1.2(5) .
C24 C25 C26 C27 0.8(6) .
C25 C26 C27 C28 0.2(6) .
C26 C27 C28 C23 -0.7(6) .
C24 C23 C28 C27 0.3(5) .
P2 C23 C28 C27 174.3(3) .
C23 P2 C29 C30 34.5(3) .
C35 P2 C29 C30 140.9(3) .
Rh1 P2 C29 C30 -95.7(3) .
C23 P2 C29 C34 -151.4(3) .
C35 P2 C29 C34 -45.0(3) .
Rh1 P2 C29 C34 78.4(3) .
C34 C29 C30 C31 1.4(5) .
P2 C29 C30 C31 175.6(3) .
C29 C30 C31 C32 -0.7(6) .
C30 C31 C32 C33 -0.2(6) .
C31 C32 C33 C34 0.5(7) .
C30 C29 C34 C33 -1.2(6) .
P2 C29 C34 C33 -175.4(3) .
C32 C33 C34 C29 0.3(6) .
C23 P2 C35 C43 -38.1(3) .
C29 P2 C35 C43 -147.5(2) .
Rh1 P2 C35 C43 88.0(2) .
Rh2 O2 C36 C37 -175.1(3) .
Rh2 O2 C36 C44 4.2(4) .
O2 C36 C37 C38 180.0(4) .
C44 C36 C37 C38 0.7(6) .
C36 C37 C38 C39 -0.2(6) .
C37 C38 C39 C40 -0.7(6) .
C38 C39 C40 C44 1.1(5) .
C38 C39 C40 C41 -177.7(4) .
C44 C40 C41 C42 2.7(5) .
C39 C40 C41 C42 -178.5(3) .
C40 C41 C42 C43 0.0(5) .
C41 C42 C43 N2 -3.6(5) .
C41 C42 C43 C35 170.4(3) .
P2 C35 C43 N2 96.4(3) .
P2 C35 C43 C42 -77.7(3) .
C42 C43 N2 C44 4.1(4) .
C35 C43 N2 C44 -169.7(3) .
C42 C43 N2 Rh2 -171.8(2) .
C35 C43 N2 Rh2 14.3(5) .
C43 N2 C44 C40 -1.3(5) .
Rh2 N2 C44 C40 175.7(3) .
C43 N2 C44 C36 178.3(3) .
Rh2 N2 C44 C36 -4.7(3) .
C41 C40 C44 N2 -2.1(5) .
C39 C40 C44 N2 179.0(3) .
C41 C40 C44 C36 178.3(3) .
C39 C40 C44 C36 -0.6(5) .
O2 C36 C44 N2 0.8(5) .
C37 C36 C44 N2 -179.9(3) .
O2 C36 C44 C40 -179.6(3) .
C37 C36 C44 C40 -0.3(5) .
C52 C45 C46 C47 -1.4(8) .
Rh2 C45 C46 C47 102.4(5) .
C52 C45 C46 Rh2 -103.8(5) .
C45 C46 C47 C48 -44.8(7) .
Rh2 C46 C47 C48 36.5(5) .
C46 C47 C48 C49 -34.2(5) .
C47 C48 C49 C50 96.8(5) .
C47 C48 C49 Rh2 16.0(5) .
C48 C49 C50 C51 -3.7(7) .
Rh2 C49 C50 C51 102.4(4) .
C48 C49 C50 Rh2 -106.1(4) .
C49 C50 C51 C52 -44.9(6) .
Rh2 C50 C51 C52 36.3(5) .
C46 C45 C52 C51 93.1(5) .
Rh2 C45 C52 C51 12.8(4) .
C50 C51 C52 C45 -32.1(5) .
C53 C54 C55 C55 154.8(15) 3_658
